data_1544829
loop_
_publ_author_name
'Roszak, Kinga'
'Katrusiak, Andrzej'
'Dega-Szafran, Zofia'
'Komasa, Anna'
'Kowalczyk, Iwona'
'Szafran, Miros\/law'

_publ_contact_author_address
;
Faculty of Chemistry,
Adam Mickiewicz University,
Umultowska 89b, 61-614 Pozna\'n
Poland
;
_publ_contact_author_email katran@amu.edu.pl
_publ_contact_author_fax +48(61)8291555
_publ_contact_author_name
;
Andrzej Katrusiak
;
_publ_contact_author_phone +48(61)8291590
_publ_section_title
;
 Conformational flexibility and pseudosymmetric aggregation in a betainium
 salt hydrate
;
_journal_name_full 'Structural Chemistry'
_journal_paper_doi 10.1007/s11224-016-0889-4
_journal_year 2016
_chemical_formula_moiety 'C10 H14 N O2, I, H2 O'
_chemical_formula_sum 'C10 H16 I N O3'
_chemical_formula_weight 325.14
_chemical_name_common
;
3-(trimethylammonium)-benzoic acid iodide hydrate
;
_chemical_name_systematic
;
3-(trimethylammonium)-benzoic acid iodide hydrate
;
_space_group_IT_number 7
_symmetry_cell_setting monoclinic
_symmetry_space_group_name_Hall 'P -2yc'
_symmetry_space_group_name_H-M 'P 1 c 1'
_atom_sites_solution_hydrogens geom
_atom_sites_solution_primary direct
_atom_sites_solution_secondary difmap
_audit_creation_method SHELXL
_cell_angle_alpha 90.00
_cell_angle_beta 118.651(3)
_cell_angle_gamma 90.00
_cell_formula_units_Z 8
_cell_length_a 19.4906(5)
_cell_length_b 7.68270(10)
_cell_length_c 19.5367(4)
_cell_measurement_reflns_used 8510
_cell_measurement_temperature 180(2)
_cell_measurement_theta_max 26.29
_cell_measurement_theta_min 1.19
_cell_volume 2567.23(12)
_computing_cell_refinement 'Bruker FRAMBO'
_computing_data_collection 'Bruker FRAMBO'
_computing_data_reduction 'Bruker SHELXTL'
_computing_molecular_graphics
;X-Seed (Barbour, 2001) 
and POV-Ray (Persistence of Vision, 2004)
Mercury (2008)
;
_computing_publication_material 'SHELXL (Sheldrick, 2014)'
_computing_structure_refinement 'SHELXL (Sheldrick, 2014)'
_computing_structure_solution 'SHELXS (Sheldrick, 2014)'
_diffrn_ambient_temperature 180(2)
_diffrn_measured_fraction_theta_full 0.956
_diffrn_measured_fraction_theta_max 0.956
_diffrn_measurement_device_type 'multiwire proportional'
_diffrn_measurement_method 'phi and omega scans'
_diffrn_radiation_monochromator graphite
_diffrn_radiation_source 'fine-focus sealed tube'
_diffrn_radiation_type MoK\a
_diffrn_radiation_wavelength 0.71073
_diffrn_reflns_av_R_equivalents 0.0746
_diffrn_reflns_av_sigmaI/netI 0.0430
_diffrn_reflns_limit_h_max 24
_diffrn_reflns_limit_h_min -20
_diffrn_reflns_limit_k_max 9
_diffrn_reflns_limit_k_min -9
_diffrn_reflns_limit_l_max 23
_diffrn_reflns_limit_l_min -23
_diffrn_reflns_number 20848
_diffrn_reflns_theta_full 26.00
_diffrn_reflns_theta_max 26.29
_diffrn_reflns_theta_min 1.19
_exptl_absorpt_coefficient_mu 2.484
_exptl_absorpt_correction_T_max 0.780
_exptl_absorpt_correction_T_min 0.686
_exptl_absorpt_correction_type multi-scan
_exptl_absorpt_process_details
; 
Correction for absorption was made using XEMP (SHELXTL, 
Sheldrick (2014).
;
_exptl_crystal_colour colourless
_exptl_crystal_density_diffrn 1.682
_exptl_crystal_density_method 'not measured'
_exptl_crystal_description plate
_exptl_crystal_F_000 1280
_exptl_crystal_size_max 0.25
_exptl_crystal_size_mid 0.13
_exptl_crystal_size_min 0.10
_refine_diff_density_max 1.183
_refine_diff_density_min -1.013
_refine_diff_density_rms 0.202
_refine_ls_abs_structure_details 'Flack H D (1983), Acta Cryst. A39, 876-881'
_refine_ls_abs_structure_Flack 0.2(2)
_refine_ls_extinction_expression Fc^*^=kFc[1+0.001xFc^2^\l^3^/sin(2\q)]^-1/4^
_refine_ls_extinction_method SHELXL
_refine_ls_goodness_of_fit_ref 1.010
_refine_ls_hydrogen_treatment constr
_refine_ls_matrix_type full
_refine_ls_number_parameters 554
_refine_ls_number_reflns 8510
_refine_ls_number_restraints 35
_refine_ls_restrained_S_all 1.076
_refine_ls_R_factor_all 0.0584
_refine_ls_R_factor_gt 0.0461
_refine_ls_shift/su_max 0.000
_refine_ls_shift/su_mean 0.000
_refine_ls_structure_factor_coef Fsqd
_refine_ls_weighting_details 'calc w=1/[\s^2^(Fo^2^)+(0.0918P)^2^+1.3121P] where P=(Fo^2^+2Fc^2^)/3'
_refine_ls_weighting_scheme calc
_refine_ls_wR_factor_gt 0.1534
_refine_ls_wR_factor_ref 0.1574
_reflns_number_gt 7900
_reflns_number_total 8510
_reflns_threshold_expression >2sigma(I)
_journal_article_reference 'Structural Chemistry'
_cod_data_source_file CIF.cif
_cod_data_source_block 180K
_cod_original_sg_symbol_H-M Pc
_cod_database_code 1544829

loop_
_symmetry_equiv_pos_as_xyz
'x, y, z'
'x, -y, z+1/2'

loop_
_atom_site_label
_atom_site_type_symbol
_atom_site_fract_x
_atom_site_fract_y
_atom_site_fract_z
_atom_site_U_iso_or_equiv
_atom_site_adp_type
_atom_site_occupancy
_atom_site_symmetry_multiplicity
_atom_site_calc_flag
_atom_site_refinement_flags
_atom_site_disorder_assembly
_atom_site_disorder_group
I1 I 0.1334(2) 0.9741(4) 0.1808(2) 0.0485(10) Uani 1 1 d DU . .
I2 I -0.1881(2) 0.4855(4) 0.0108(2) 0.0498(11) Uani 1 1 d DU . .
I3 I 0.3019(2) 0.5264(4) -0.0010(2) 0.0504(10) Uani 1 1 d DU . .
I4 I 0.6224(2) 0.9842(4) 0.6677(2) 0.0521(11) Uani 1 1 d DU . .
O1 O -0.12160(8) 0.8550(4) -0.13340(7) 0.0590(9) Uani 1 1 d DU . .
H1 H -0.1598 0.8035 -0.1365 0.089 Uiso 1 1 calc R . .
O2 O -0.15340(4) 1.05400(3) -0.06540(4) 0.0420(6) Uani 1 1 d DU . .
C7 C -0.11030(8) 1.00200(4) -0.09190(9) 0.0290(8) Uani 1 1 d DU . .
C1 C -0.03000(2) 1.09200(5) -0.07300(2) 0.0300(9) Uani 1 1 d U . .
C2 C -0.01490(8) 1.25100(4) -0.02470(9) 0.0230(7) Uani 1 1 d U . .
H2 H -0.0484 1.2923 -0.0070 0.028 Uiso 1 1 calc R . .
C3 C 0.059000(2) 1.33600(5) -0.00800(2) 0.03400(9) Uani 1 1 d U . .
C4 C 0.101000(2) 1.27600(6) -0.03200(2) 0.03900(9) Uani 1 1 d U . .
H4 H 0.1487 1.3315 -0.0175 0.047 Uiso 1 1 calc R . .
C5 C 0.083000(2) 1.12400(5) -0.08000(2) 0.03800(1) Uani 1 1 d U . .
H5 H 0.1159 1.0849 -0.0990 0.045 Uiso 1 1 calc R . .
C6 C 0.014000(3) 1.03800(6) -0.09800(3) 0.04000(1) Uani 1 1 d U . .
H6 H 0.0004 0.9388 -0.1283 0.048 Uiso 1 1 calc R . .
N1 N 0.07300(2) 1.49800(4) 0.037900(7) 0.03000(9) Uani 1 1 d U . .
C8 C 0.023000(2) 1.52700(5) 0.075000(3) 0.06500(1) Uani 1 1 d U . .
H8A H -0.0278 1.5565 0.0336 0.098 Uiso 1 1 calc R . .
H8B H 0.0424 1.6212 0.1120 0.098 Uiso 1 1 calc R . .
H8C H 0.0194 1.4237 0.1009 0.098 Uiso 1 1 calc R . .
C9 C 0.159600(5) 1.46800(3) 0.109300(5) 0.03600(6) Uani 1 1 d U . .
H9A H 0.1611 1.3646 0.1376 0.054 Uiso 1 1 calc R . .
H9B H 0.1751 1.5663 0.1439 0.054 Uiso 1 1 calc R . .
H9C H 0.1946 1.4555 0.0880 0.054 Uiso 1 1 calc R . .
C10 C 0.07540(8) 1.64500(4) -0.00110(8) 0.05100(7) Uani 1 1 d U . .
H10A H 0.1156 1.6344 -0.0158 0.077 Uiso 1 1 calc R . .
H10B H 0.0842 1.7481 0.0298 0.077 Uiso 1 1 calc R . .
H10C H 0.0253 1.6526 -0.0471 0.077 Uiso 1 1 calc R . .
O11 O 0.06890(7) 1.54000(3) 0.263500(7) 0.05000(7) Uani 1 1 d U . .
H11 H 0.1063 1.4735 0.2782 0.075 Uiso 1 1 calc RD . .
O12 O 0.02790(9) 1.35000(4) 0.321300(9) 0.06100(9) Uani 1 1 d U . .
C17 C 0.02200(2) 1.48500(4) 0.28900(2) 0.03300(9) Uani 1 1 d U . .
C11 C -0.04600(2) 1.59300(5) 0.260800(9) 0.02600(8) Uani 1 1 d U . .
C12 C -0.05700(2) 1.73600(5) 0.220000(2) 0.03900(1) Uani 1 1 d U . .
H12 H -0.0213 1.7711 0.2044 0.047 Uiso 1 1 calc R . .
C13 C -0.13100(2) 1.84300(5) 0.199600(9) 0.03100(8) Uani 1 1 d U . .
C14 C -0.18000(2) 1.79000(5) 0.220000(2) 0.03200(9) Uani 1 1 d U . .
H14 H -0.2280 1.8478 0.2000 0.038 Uiso 1 1 calc R . .
C15 C -0.16800(3) 1.65700(7) 0.26700(3) 0.05600(3) Uani 1 1 d U . .
H15 H -0.2020 1.6311 0.2860 0.068 Uiso 1 1 calc R . .
C16 C -0.09800(3) 1.55000(7) 0.28800(3) 0.05200(3) Uani 1 1 d U . .
H16 H -0.0887 1.4535 0.3203 0.063 Uiso 1 1 calc R . .
N2 N -0.13700(2) 1.99300(4) 0.14500(2) 0.03900(1) Uani 1 1 d U . .
C18 C -0.0758(8) 2.0500(4) 0.13420(9) 0.04100(7) Uani 1 1 d U . .
H18A H -0.0298 2.0622 0.1839 0.062 Uiso 1 1 calc R . .
H18B H -0.0888 2.1598 0.1078 0.062 Uiso 1 1 calc R . .
H18C H -0.0661 1.9660 0.1033 0.062 Uiso 1 1 calc R . .
C19 C -0.21600(4) 1.98800(8) 0.06900(5) 0.0410(2) Uani 1 1 d U . .
H19A H -0.2175 1.8873 0.0393 0.062 Uiso 1 1 calc R . .
H19B H -0.2214 2.0911 0.0391 0.062 Uiso 1 1 calc R . .
H19C H -0.2580 1.9823 0.0815 0.062 Uiso 1 1 calc R . .
C20 C -0.15400(4) 2.14600(9) 0.18600(4) 0.04100(2) Uani 1 1 d U . .
H20A H -0.1999 2.1209 0.1906 0.062 Uiso 1 1 calc R . .
H20B H -0.1627 2.2504 0.1556 0.062 Uiso 1 1 calc R . .
H20C H -0.1103 2.1630 0.2368 0.062 Uiso 1 1 calc R . .
O21 O 0.551600(4) 1.63100(3) 0.312600(4) 0.03900(6) Uani 1 1 d DU . .
H21 H 0.5979 1.6568 0.3314 0.059 Uiso 1 1 calc RD . .
O22 O 0.59450(6) 1.4280(4) 0.2648(7) 0.0570(8) Uani 1 1 d DU . .
C27 C 0.53810(9) 1.4830(4) 0.2720(2) 0.0430(1) Uani 1 1 d DU . .
C21 C 0.47200(2) 1.3990(5) 0.2530(2) 0.0240(8) Uani 1 1 d U . .
C22 C 0.45000(2) 1.2620(5) 0.2090(2) 0.0370(1) Uani 1 1 d U . .
H22 H 0.4840 1.2225 0.1906 0.044 Uiso 1 1 calc R . .
C23 C 0.38540(8) 1.1720(4) 0.18770(8) 0.0230(7) Uani 1 1 d U . .
C24 C 0.33000(2) 1.2240(5) 0.21880(9) 0.0310(8) Uani 1 1 d U . .
H24 H 0.2856 1.1605 0.2091 0.038 Uiso 1 1 calc R . .
C25 C 0.35100(3) 1.36900(7) 0.26100(3) 0.0470(2) Uani 1 1 d U . .
H25 H 0.3181 1.4076 0.2797 0.057 Uiso 1 1 calc RD . .
C26 C 0.41500(2) 1.46500(5) 0.28100(2) 0.02900(9) Uani 1 1 d U . .
H26 H 0.4251 1.5668 0.3097 0.034 Uiso 1 1 calc R . .
N3 N 0.36400(2) 1.01700(5) 0.13900(2) 0.04100(1) Uani 1 1 d DU . .
C28 C 0.38200(2) 1.0270(5) 0.07400(2) 0.06300(9) Uani 1 1 d U . .
H28A H 0.3636 1.1351 0.0464 0.095 Uiso 1 1 calc R . .
H28B H 0.3576 0.9320 0.0381 0.095 Uiso 1 1 calc R . .
H28C H 0.4379 1.0196 0.0938 0.095 Uiso 1 1 calc R . .
C29 C 0.2850(2) 0.9360(6) 0.1140(3) 0.0630(4) Uani 1 1 d DU . .
H29A H 0.2824 0.8968 0.1589 0.095 Uiso 1 1 calc R . .
H29B H 0.2783 0.8397 0.0799 0.095 Uiso 1 1 calc R . .
H29C H 0.2454 1.0214 0.0865 0.095 Uiso 1 1 calc R . .
C30 C 0.42000(2) 0.86500(5) 0.18500(2) 0.06300(1) Uani 1 1 d U . .
H30A H 0.4702 0.9115 0.2219 0.095 Uiso 1 1 calc R . .
H30B H 0.4268 0.7891 0.1494 0.095 Uiso 1 1 calc R . .
H30C H 0.3989 0.7997 0.2124 0.095 Uiso 1 1 calc R . .
O31 O 0.356300(4) 1.05800(3) 0.40300(6) 0.0520(8) Uani 1 1 d DU . .
H31 H 0.3212 0.9869 0.3933 0.078 Uiso 1 1 calc RD . .
O32 O 0.40480(7) 0.8400(4) 0.36130(8) 0.0520(8) Uani 1 1 d DU . .
C37 C 0.41410(9) 0.9800(4) 0.3960(3) 0.0470(2) Uani 1 1 d DU . .
C31 C 0.48500(2) 1.0980(5) 0.4140(2) 0.0370(1) Uani 1 1 d DU . .
C32 C 0.49580(9) 1.2470(4) 0.4640(2) 0.0270(8) Uani 1 1 d U . .
H32 H 0.4579 1.2749 0.4782 0.032 Uiso 1 1 calc R . .
C33 C 0.5567(7) 1.3370(4) 0.4877(7) 0.0220(6) Uani 1 1 d U . .
C34 C 0.6140(2) 1.3060(6) 0.4610(2) 0.0410(1) Uani 1 1 d U . .
H34 H 0.6554 1.3821 0.4717 0.050 Uiso 1 1 calc R . .
C35 C 0.6020(2) 1.1450(5) 0.4162(8) 0.0270(8) Uani 1 1 d U . .
H35 H 0.6394 1.1101 0.4024 0.033 Uiso 1 1 calc R . .
C36 C 0.5400(2) 1.0490(5) 0.3950(2) 0.0290(9) Uani 1 1 d U . .
H36 H 0.5334 0.9470 0.3675 0.035 Uiso 1 1 calc R . .
N4 N 0.5800(2) 1.5000(4) 0.53490(9) 0.0270(8) Uani 1 1 d DU . .
C38 C 0.5220(2) 1.5140(4) 0.5690(2) 0.0460(8) Uani 1 1 d U . .
H38A H 0.4700 1.5380 0.5277 0.069 Uiso 1 1 calc R . .
H38B H 0.5381 1.6058 0.6069 0.069 Uiso 1 1 calc R . .
H38C H 0.5213 1.4056 0.5936 0.069 Uiso 1 1 calc R . .
C39 C 0.5849(5) 1.6560(3) 0.4944(4) 0.0200(5) Uani 1 1 d DU . .
H39A H 0.6242 1.6395 0.4786 0.031 Uiso 1 1 calc R . .
H39B H 0.5985 1.7542 0.5288 0.031 Uiso 1 1 calc R . .
H39C H 0.5353 1.6763 0.4492 0.031 Uiso 1 1 calc R . .
C40 C 0.6526(7) 1.4730(3) 0.6075(7) 0.0280(6) Uani 1 1 d U . .
H40A H 0.6490 1.3666 0.6315 0.041 Uiso 1 1 calc R . .
H40B H 0.6609 1.5685 0.6422 0.041 Uiso 1 1 calc R . .
H40C H 0.6956 1.4651 0.5965 0.041 Uiso 1 1 calc R . .
O4W O 0.2427(7) 0.833(3) 0.3834(15) 0.069(8) Uani 1 1 d GU . .
H14W H 0.2557 0.7326 0.4036 0.103 Uiso 1 1 d GD . .
H24W H 0.2245 0.8261 0.3343 0.103 Uiso 1 1 d GD . .
O1W O -0.2414(1) 0.679(3) -0.1727(12) 0.041(5) Uani 1 1 d GU . .
H11W H -0.2529 0.5852 -0.1574 0.061 Uiso 1 1 d GD . .
H21W H -0.2826 0.7232 -0.2094 0.061 Uiso 1 1 d GD . .
O3W O 0.6907(18) 1.810(5) 0.353(2) 0.053(3) Uani 1 1 d GU . .
H13W H 0.7258 1.7319 0.3660 0.079 Uiso 1 1 d GD . .
H23W H 0.6705 1.8298 0.3046 0.079 Uiso 1 1 d GD . .
O2W O 0.1960(16) 1.357(4) 0.3070(14) 0.053(7) Uani 1 1 d GU . .
H12W H 0.2407 1.3840 0.3440 0.079 Uiso 1 1 d GD . .
H22W H 0.1904 1.2466 0.3061 0.079 Uiso 1 1 d GD . .

loop_
_atom_site_aniso_label
_atom_site_aniso_U_11
_atom_site_aniso_U_22
_atom_site_aniso_U_33
_atom_site_aniso_U_23
_atom_site_aniso_U_13
_atom_site_aniso_U_12
I1 0.046(2) 0.0452(18) 0.058(3) -0.007(2) 0.028(2) -0.006(2)
I2 0.048(2) 0.0421(18) 0.067(3) 0.0032(18) 0.034(2) 0.0112(17)
I3 0.049(2) 0.0433(18) 0.056(2) -0.005(2) 0.023(2) -0.008(2)
I4 0.052(3) 0.0402(18) 0.069(3) -0.0038(19) 0.033(2) -0.0081(17)
O1 0.060(11) 0.057(11) 0.065(11) -0.008(7) 0.032(8) -0.005(7)
O2 0.042(8) 0.044(8) 0.044(8) -0.006(6) 0.024(6) -0.002(6)
C7 0.028(10) 0.026(10) 0.029(10) -0.001(6) 0.012(7) -0.006(6)
C1 0.030(11) 0.029(11) 0.031(11) 0.002(6) 0.016(7) 0.000(6)
C2 0.024(9) 0.024(10) 0.022(9) -0.002(6) 0.012(7) 0.002(6)
C3 0.032(10) 0.035(11) 0.035(10) -0.003(7) 0.015(7) -0.001(7)
C4 0.038(11) 0.038(11) 0.041(11) -0.003(7) 0.019(8) 0.000(7)
C5 0.038(11) 0.038(12) 0.041(12) -0.007(7) 0.022(8) 0.006(6)
C6 0.043(12) 0.039(12) 0.038(12) -0.001(7) 0.020(8) 0.003(7)
N1 0.030(9) 0.029(10) 0.031(9) -0.002(4) 0.014(5) 0.000(4)
C8 0.064(12) 0.065(12) 0.067(12) -0.006(7) 0.032(8) -0.001(7)
C9 0.034(8) 0.036(8) 0.032(8) 0.001(6) 0.011(6) -0.001(6)
C10 0.051(10) 0.044(9) 0.050(9) 0.002(7) 0.018(7) -0.001(7)
O11 0.054(9) 0.045(9) 0.051(9) 0.004(6) 0.025(7) 0.008(6)
O12 0.060(11) 0.054(11) 0.068(11) 0.009(7) 0.031(8) 0.005(7)
C17 0.034(11) 0.032(11) 0.030(11) 0.001(6) 0.014(7) 0.003(6)
C11 0.027(10) 0.027(10) 0.025(10) -0.001(6) 0.013(7) -0.002(6)
C12 0.041(12) 0.038(12) 0.038(12) 0.000(7) 0.018(8) -0.001(7)
C13 0.034(10) 0.032(10) 0.030(10) -0.001(6) 0.018(7) 0.002(7)
C14 0.029(10) 0.031(11) 0.034(11) 0.003(6) 0.014(7) -0.002(6)
C15 0.058(14) 0.058(15) 0.056(14) -0.001(7) 0.030(9) -0.001(7)
C16 0.054(15) 0.048(15) 0.051(15) 0.002(7) 0.023(9) -0.004(7)
N2 0.038(11) 0.035(11) 0.040(11) 0.001(6) 0.017(8) -0.001(6)
C18 0.042(10) 0.041(10) 0.043(10) 0.002(7) 0.023(7) 0.002(7)
C19 0.042(10) 0.041(10) 0.043(10) 0.002(7) 0.023(7) 0.002(7)
C20 0.042(10) 0.041(10) 0.043(10) 0.002(7) 0.023(7) 0.002(7)
O21 0.039(8) 0.037(8) 0.046(8) -0.011(6) 0.023(6) -0.009(6)
O22 0.055(10) 0.059(10) 0.062(10) -0.004(7) 0.032(7) -0.003(6)
C27 0.044(12) 0.045(13) 0.040(12) -0.004(7) 0.021(8) 0.003(7)
C21 0.024(10) 0.024(10) 0.025(10) 0.000(6) 0.012(7) 0.004(6)
C22 0.038(11) 0.038(12) 0.037(12) -0.003(7) 0.020(8) 0.002(7)
C23 0.020(9) 0.024(9) 0.026(9) 0.000(6) 0.012(7) 0.001(6)
C24 0.032(10) 0.034(11) 0.032(10) -0.001(6) 0.019(7) 0.000(6)
C25 0.048(14) 0.047(14) 0.049(14) -0.003(7) 0.026(9) 0.003(7)
C26 0.033(11) 0.026(11) 0.025(10) -0.001(6) 0.012(7) 0.002(6)
N3 0.042(12) 0.038(12) 0.041(12) -0.005(7) 0.019(8) -0.001(7)
C28 0.068(11) 0.061(11) 0.059(11) 0.001(7) 0.029(8) -0.005(7)
C29 0.068(11) 0.061(11) 0.059(11) 0.001(7) 0.029(8) -0.005(7)
C30 0.068(11) 0.061(11) 0.059(11) 0.001(7) 0.029(8) -0.005(7)
O31 0.053(10) 0.052(10) 0.054(10) -0.004(6) 0.029(7) -0.009(6)
O32 0.052(10) 0.042(10) 0.058(10) -0.011(6) 0.022(7) -0.007(6)
C37 0.049(14) 0.046(14) 0.043(14) -0.001(7) 0.020(9) -0.001(7)
C31 0.037(11) 0.035(11) 0.036(11) 0.003(7) 0.014(8) -0.003(7)
C32 0.029(10) 0.025(10) 0.026(10) -0.002(6) 0.012(7) 0.001(6)
C33 0.024(9) 0.023(9) 0.022(9) -0.001(6) 0.014(7) 0.003(6)
C34 0.041(12) 0.043(13) 0.042(12) -0.002(7) 0.022(8) -0.001(7)
C35 0.030(10) 0.030(10) 0.027(10) -0.002(6) 0.017(7) 0.004(6)
C36 0.032(11) 0.023(10) 0.029(10) -0.001(6) 0.012(7) 0.004(6)
N4 0.026(9) 0.027(10) 0.028(10) -0.002(6) 0.015(7) -0.003(6)
C38 0.046(10) 0.051(11) 0.047(10) -0.005(7) 0.027(7) -0.005(7)
C39 0.027(8) 0.016(7) 0.017(7) -0.001(5) 0.011(6) 0.000(6)
C40 0.025(8) 0.023(8) 0.026(8) -0.003(6) 0.006(6) -0.001(6)
O4W 0.069(11) 0.068(11) 0.066(10) 0.002(7) 0.031(7) -0.002(7)
O1W 0.029(7) 0.042(8) 0.048(8) -0.005(6) 0.015(6) -0.005(6)
O3W 0.054(9) 0.054(9) 0.051(9) -0.006(6) 0.026(7) 0.005(6)
O2W 0.054(9) 0.054(9) 0.051(9) -0.006(6) 0.026(7) 0.005(6)

loop_
_atom_type_symbol
_atom_type_description
_atom_type_scat_dispersion_real
_atom_type_scat_dispersion_imag
_atom_type_scat_source
C C 0.0033 0.0016 'International Tables Vol C Tables 4.2.6.8 and 6.1.1.4'
H H 0.0000 0.0000 'International Tables Vol C Tables 4.2.6.8 and 6.1.1.4'
N N 0.0061 0.0033 'International Tables Vol C Tables 4.2.6.8 and 6.1.1.4'
O O 0.0106 0.0060 'International Tables Vol C Tables 4.2.6.8 and 6.1.1.4'
I I -0.4742 1.8119 'International Tables Vol C Tables 4.2.6.8 and 6.1.1.4'

loop_
_geom_angle_atom_site_label_1
_geom_angle_atom_site_label_2
_geom_angle_atom_site_label_3
_geom_angle
_geom_angle_site_symmetry_1
_geom_angle_site_symmetry_3
C7 O1 H1 109.9 . .
O2 C7 O1 125.0(3) . .
O2 C7 C1 123.44(8) . .
O1 C7 C1 111.40(13) . .
C7 C1 C6 123.57(6) . .
C7 C1 C2 112.33(8) . .
C6 C1 C2 124.07(8) . .
C1 C2 C3 112.43(11) . .
C1 C2 H2 123.6 . .
C3 C2 H2 123.6 . .
C4 C3 C2 121.14(6) . .
C4 C3 N1 126.23(3) . .
C2 C3 N1 112.62(5) . .
C5 C4 C3 124.36(3) . .
C5 C4 H4 118.0 . .
C3 C4 H4 118.0 . .
C6 C5 C4 117.31(3) . .
C6 C5 H5 121.5 . .
C4 C5 H5 121.4 . .
C5 C6 C1 120.65(4) . .
C5 C6 H6 119.4 . .
C1 C6 H6 119.3 . .
C10 N1 C8 110.61(7) . .
C10 N1 C3 113.57(5) . .
C8 N1 C3 116.63(3) . .
C10 N1 C9 107.31(7) . .
C8 N1 C9 105.05(1) . .
C3 N1 C9 102.51(2) . .
N1 C8 H8A 106.0 . .
N1 C8 H8B 111.0 . .
H8A C8 H8B 109.5 . .
N1 C8 H8C 111.0 . .
H8A C8 H8C 109.5 . .
H8B C8 H8C 109.5 . .
N1 C9 H9A 109.4 . .
N1 C9 H9B 109.5 . .
H9A C9 H9B 109.5 . .
N1 C9 H9C 108.0 . .
H9A C9 H9C 109.5 . .
H9B C9 H9C 109.5 . .
N1 C10 H10A 109.4 . .
N1 C10 H10B 112.0 . .
H10A C10 H10B 109.5 . .
N1 C10 H10C 106.0 . .
H10A C10 H10C 109.5 . .
H10B C10 H10C 109.5 . .
C17 O11 H11 109.5 . .
O12 C17 O11 125.29(9) . .
O12 C17 C11 123.05(9) . .
O11 C17 C11 110.77(4) . .
C16 C11 C12 119.59(4) . .
C16 C11 C17 115.16(3) . .
C12 C11 C17 124.77(4) . .
C13 C12 C11 117.68(3) . .
C13 C12 H12 120.6 . .
C11 C12 H12 120.8 . .
C12 C13 C14 120.14(3) . .
C12 C13 N2 109.31(3) . .
C14 C13 N2 129.96(3) . .
C15 C14 C13 124.08(4) . .
C15 C14 H14 118.4 . .
C13 C14 H14 118.4 . .
C16 C15 C14 117.27(5) . .
C16 C15 H15 121.0 . .
C14 C15 H15 122.0 . .
C15 C16 C11 120.55(5) . .
C15 C16 H16 119.8 . .
C11 C16 H16 119.8 . .
C19 N2 C20 98.89(5) . .
C19 N2 C13 110.97(4) . .
C20 N2 C13 100.05(4) . .
C19 N2 C18 113.44(14) . .
C20 N2 C18 104.72(19) . .
C13 N2 C18 124.1(2) . .
N2 C18 H18A 109.4 . .
N2 C18 H18B 109.5 . .
H18A C18 H18B 109.5 . .
N2 C18 H18C 109.5 . .
H18A C18 H18C 109.5 . .
H18B C18 H18C 109.5 . .
N2 C19 H19A 109.5 . .
N2 C19 H19B 109.3 . .
H19A C19 H19B 109.5 . .
N2 C19 H19C 109.6 . .
H19A C19 H19C 109.5 . .
H19B C19 H19C 109.5 . .
N2 C20 H20A 109.5 . .
N2 C20 H20B 109.8 . .
H20A C20 H20B 109.5 . .
N2 C20 H20C 109.1 . .
H20A C20 H20C 109.5 . .
H20B C20 H20C 109.5 . .
C27 O21 H21 109.6 . .
O22 C27 O21 115.0(3) . .
O22 C27 C21 126.5(4) . .
O21 C27 C21 118.0(2) . .
C22 C21 C26 115.95(19) . .
C22 C21 C27 123.4(2) . .
C26 C21 C27 121.0(3) . .
C21 C22 C23 126.8(2) . .
C21 C22 H22 116.0 . .
C23 C22 H22 117.2 . .
C22 C23 C24 119.3(3) . .
C22 C23 N3 124.6(2) . .
C24 C23 N3 116.0(3) . .
C23 C24 C25 113.63(17) . .
C23 C24 H24 123.4 . .
C25 C24 H24 123.3 . .
C24 C25 C26 127.67(7) . .
C24 C25 H25 116.1 . .
C26 C25 H25 116.3 . .
C21 C26 C25 116.46(13) . .
C21 C26 H26 121.8 . .
C25 C26 H26 123.0 . .
C29 N3 C23 118.5(2) . .
C29 N3 C28 112.0(3) . .
C23 N3 C28 114.0(3) . .
C29 N3 C30 101.64(18) . .
C23 N3 C30 109.56(8) . .
C28 N3 C30 98.40(12) . .
N3 C28 H28A 109.4 . .
N3 C28 H28B 109.5 . .
H28A C28 H28B 109.5 . .
N3 C28 H28C 109.5 . .
H28A C28 H28C 109.5 . .
H28B C28 H28C 108.0 . .
N3 C29 H29A 109.5 . .
N3 C29 H29B 109.5 . .
H29A C29 H29B 109.5 . .
N3 C29 H29C 109.4 . .
H29A C29 H29C 109.5 . .
H29B C29 H29C 109.5 . .
N3 C30 H30A 109.4 . .
N3 C30 H30B 109.4 . .
H30A C30 H30B 109.5 . .
N3 C30 H30C 109.6 . .
H30A C30 H30C 109.5 . .
H30B C30 H30C 109.5 . .
C37 O31 H31 109.4 . .
O32 C37 O31 122.4(3) . .
O32 C37 C31 121.0(3) . .
O31 C37 C31 115.0(3) . .
C32 C31 C36 122.0(3) . .
C32 C31 C37 116.1(2) . .
C36 C31 C37 121.1(3) . .
C31 C32 C33 119.0(3) . .
C31 C32 H32 120.4 . .
C33 C32 H32 120.5 . .
C34 C33 C32 121.9(7) . .
C34 C33 N4 107.0(3) . .
C32 C33 N4 130.0(3) . .
C33 C34 C35 114.8(5) . .
C33 C34 H34 122.8 . .
C35 C34 H34 122.7 . .
C34 C35 C36 121.7(7) . .
C34 C35 H35 119.3 . .
C36 C35 H35 119.2 . .
C35 C36 C31 120(4) . .
C35 C36 H36 121.0 . .
C31 C36 H36 119.9 . .
C38 N4 C39 115.0(3) . .
C38 N4 C33 104.0(2) . .
C39 N4 C33 116.0(3) . .
C38 N4 C40 99.0(3) . .
C39 N4 C40 111.0(3) . .
C33 N4 C40 110.0(3) . .
N4 C38 H38A 109.6 . .
N4 C38 H38B 109.5 . .
H38A C38 H38B 109.5 . .
N4 C38 H38C 109.3 . .
H38A C38 H38C 109.5 . .
H38B C38 H38C 109.5 . .
N4 C39 H39A 109.5 . .
N4 C39 H39B 109.4 . .
H39A C39 H39B 109.5 . .
N4 C39 H39C 109.5 . .
H39A C39 H39C 109.5 . .
H39B C39 H39C 109.5 . .
N4 C40 H40A 109.4 . .
N4 C40 H40B 109.6 . .
H40A C40 H40B 109.5 . .
N4 C40 H40C 109.4 . .
H40A C40 H40C 109.5 . .
H40B C40 H40C 109.5 . .
H14W O4W H24W 109.5 . .
H11W O1W H21W 109.4 . .
H13W O3W H23W 109.4 . .
H12W O2W H22W 109.4 . .

loop_
_geom_bond_atom_site_label_1
_geom_bond_atom_site_label_2
_geom_bond_distance
_geom_bond_site_symmetry_2
O1 C7 1.342(13) .
O1 H1 0.8200 .
O2 C7 1.2451(18) .
C7 C1 1.5842(16) .
C1 C6 1.2441(5) .
C1 C2 1.4842(10) .
C2 C3 1.4686(16) .
C2 H2 0.9300 .
C3 C4 1.2127(4) .
C3 N1 1.4809(5) .
C4 C5 1.4320(6) .
C4 H4 0.9300 .
C5 C6 1.3840(4) .
C5 H5 0.9300 .
C6 H6 0.9300 .
N1 C10 1.3756(9) .
N1 C8 1.4839(4) .
N1 C9 1.6094(3) .
C8 H8A 0.9600 .
C8 H8B 0.9600 .
C8 H8C 0.9600 .
C9 H9A 0.9600 .
C9 H9B 0.9600 .
C9 H9C 0.9600 .
C10 H10A 0.9600 .
C10 H10B 0.9600 .
C10 H10C 0.9600 .
O11 C17 1.3035(13) .
O11 H11 0.8200 .
O12 C17 1.1906(5) .
C17 C11 1.4312(5) .
C11 C16 1.3911(7) .
C11 C12 1.3132(5) .
C12 C13 1.5374(5) .
C12 H12 0.9300 .
C13 C14 1.2656(5) .
C13 N2 1.5362(5) .
C14 C15 1.3176(6) .
C14 H14 0.9300 .
C15 C16 1.4727(9) .
C15 H15 0.9300 .
C16 H16 0.9300 .
N2 C19 1.5442(9) .
N2 C20 1.5452(8) .
N2 C18 1.380(5) .
C18 H18A 0.9600 .
C18 H18B 0.9600 .
C18 H18C 0.9600 .
C19 H19A 0.9600 .
C19 H19B 0.9600 .
C19 H19C 0.9600 .
C20 H20A 0.9600 .
C20 H20B 0.9600 .
C20 H20C 0.9600 .
O21 C27 1.338(13) .
O21 H21 0.8200 .
O22 C27 1.247(10) .
C27 C21 1.325(4) .
C21 C22 1.295(5) .
C21 C26 1.541(2) .
C22 C23 1.317(3) .
C22 H22 0.9300 .
C23 C24 1.524(2) .
C23 N3 1.455(3) .
C24 C25 1.328(3) .
C24 H24 0.9300 .
C25 C26 1.3361(7) .
C25 H25 0.9300 .
C26 H26 0.9300 .
N3 C29 1.509(5) .
N3 C28 1.4727(6) .
N3 C30 1.5563(5) .
C28 H28A 0.9600 .
C28 H28B 0.9600 .
C28 H28C 0.9700 .
C29 H29A 0.9600 .
C29 H29B 0.9600 .
C29 H29C 0.9600 .
C30 H30A 0.9600 .
C30 H30B 0.9600 .
C30 H30C 0.9600 .
O31 C37 1.340(3) .
O31 H31 0.8200 .
O32 C37 1.240(3) .
C37 C31 1.550(5) .
C31 C32 1.453(5) .
C31 C36 1.345(5) .
C32 C33 1.255(13) .
C32 H32 0.9300 .
C33 C34 1.461(15) .
C33 N4 1.490(4) .
C34 C35 1.468(9) .
C34 H34 0.9300 .
C35 C36 1.310(5) .
C35 H35 0.9300 .
C36 H36 0.9300 .
N4 C38 1.567(6) .
N4 C39 1.460(4) .
N4 C40 1.460(4) .
C38 H38A 0.9600 .
C38 H38B 0.9600 .
C38 H38C 0.9600 .
C39 H39A 0.9600 .
C39 H39B 0.9600 .
C39 H39C 0.9600 .
C40 H40A 0.9600 .
C40 H40B 0.9600 .
C40 H40C 0.9600 .
O4W H14W 0.8508 .
O4W H24W 0.8512 .
O1W H11W 0.8507 .
O1W H21W 0.8509 .
O3W H13W 0.8503 .
O3W H23W 0.8511 .
O2W H12W 0.8499 .
O2W H22W 0.8519 .

loop_
_geom_torsion_atom_site_label_1
_geom_torsion_atom_site_label_2
_geom_torsion_atom_site_label_3
_geom_torsion_atom_site_label_4
_geom_torsion
_geom_torsion_site_symmetry_1
_geom_torsion_site_symmetry_2
_geom_torsion_site_symmetry_3
_geom_torsion_site_symmetry_4
O2 C7 C1 C6 178.34(8) . . . .
O1 C7 C1 C6 4.23(15) . . . .
O2 C7 C1 C2 -3.76(14) . . . .
O1 C7 C1 C2 -177.86(12) . . . .
C7 C1 C2 C3 -179.22(8) . . . .
C6 C1 C2 C3 -1.33(12) . . . .
C1 C2 C3 C4 -0.62(11) . . . .
C1 C2 C3 N1 178.04(6) . . . .
C2 C3 C4 C5 2.18(8) . . . .
N1 C3 C4 C5 -176.28(3) . . . .
C3 C4 C5 C6 -1.94(6) . . . .
C4 C5 C6 C1 -0.07(9) . . . .
C7 C1 C6 C5 179.25(6) . . . .
C2 C1 C6 C5 1.59(9) . . . .
C4 C3 N1 C10 62.01(9) . . . .
C2 C3 N1 C10 -116.57(10) . . . .
C4 C3 N1 C8 -167.56(3) . . . .
C2 C3 N1 C8 13.87(6) . . . .
C4 C3 N1 C9 -53.42(4) . . . .
C2 C3 N1 C9 128.00(6) . . . .
O12 C17 C11 C16 13.34(5) . . . .
O11 C17 C11 C16 -176.95(3) . . . .
O12 C17 C11 C12 -174.77(3) . . . .
O11 C17 C11 C12 -5.06(4) . . . .
C16 C11 C12 C13 -4.11(4) . . . .
C17 C11 C12 C13 -175.67(2) . . . .
C11 C12 C13 C14 -2.05(3) . . . .
C11 C12 C13 N2 -174.15(2) . . . .
C12 C13 C14 C15 8.87(5) . . . .
N2 C13 C14 C15 179.12(4) . . . .
C13 C14 C15 C16 -8.73(6) . . . .
C14 C15 C16 C11 2.04(7) . . . .
C12 C11 C16 C15 4.13(6) . . . .
C17 C11 C16 C15 176.48(4) . . . .
C12 C13 N2 C19 124.30(4) . . . .
C14 C13 N2 C19 -46.78(5) . . . .
C12 C13 N2 C20 -132.05(4) . . . .
C14 C13 N2 C20 56.88(5) . . . .
C12 C13 N2 C18 -16.46(15) . . . .
C14 C13 N2 C18 172.47(15) . . . .
O22 C27 C21 C22 -15.2(9) . . . .
O21 C27 C21 C22 174.7(3) . . . .
O22 C27 C21 C26 166.7(7) . . . .
O21 C27 C21 C26 -3.4(5) . . . .
C26 C21 C22 C23 -1.8(5) . . . .
C27 C21 C22 C23 180(4) . . . .
C21 C22 C23 C24 -2.6(5) . . . .
C21 C22 C23 N3 -179.0(3) . . . .
C22 C23 C24 C25 5.2(3) . . . .
N3 C23 C24 C25 -178.16(15) . . . .
C23 C24 C25 C26 -3.3(2) . . . .
C22 C21 C26 C25 3.8(4) . . . .
C27 C21 C26 C25 -178.0(3) . . . .
C24 C25 C26 C21 -1.0(2) . . . .
C22 C23 N3 C29 -175.1(3) . . . .
C24 C23 N3 C29 8.4(3) . . . .
C22 C23 N3 C28 -40.2(3) . . . .
C24 C23 N3 C28 143.32(16) . . . .
C22 C23 N3 C30 69.0(3) . . . .
C24 C23 N3 C30 -107.47(16) . . . .
O32 C37 C31 C32 -171.9(4) . . . .
O31 C37 C31 C32 23.6(5) . . . .
O32 C37 C31 C36 -2.4(6) . . . .
O31 C37 C31 C36 -166.9(3) . . . .
C36 C31 C32 C33 2.9(7) . . . .
C37 C31 C32 C33 172.3(6) . . . .
C31 C32 C33 C34 5.6(10) . . . .
C31 C32 C33 N4 176.0(7) . . . .
C32 C33 C34 C35 -10.3(11) . . . .
N4 C33 C34 C35 177.3(7) . . . .
C33 C34 C35 C36 7(5) . . . .
C34 C35 C36 C31 0.4(12) . . . .
C32 C31 C36 C35 -5.9(7) . . . .
C37 C31 C36 C35 -174.8(7) . . . .
C34 C33 N4 C38 -174.0(5) . . . .
C32 C33 N4 C38 14.6(11) . . . .
C34 C33 N4 C39 58.6(9) . . . .
C32 C33 N4 C39 -113(4) . . . .
C34 C33 N4 C40 -68(3) . . . .
C32 C33 N4 C40 120(4) . . . .
